data_1533481
loop_
_publ_author_name
'Grippa, A.Yu.'
'Lidin, S.'
'Rupasov, D.P.'
'Svensson, G.'
'D'yachenko, O.G.'
'Khasanova, N.R.'
'Antipov, E.V.'

_publ_section_title
;
 New strontium and rare earth-based mixed niobium misfit sulfides
;
_journal_name_full 'Solid State Sciences'
_journal_page_first 495
_journal_page_last 502
_journal_volume 5
_journal_year 2003
_chemical_formula_sum 'Nb S2'
_chemical_name_systematic 'Sm0.516 Sr0.94 Nb S3.5'
_space_group_IT_number 38
_symmetry_space_group_name_Hall 'C -2 -2'
_symmetry_space_group_name_H-M 'C m 2 m'
_cell_angle_alpha 90
_cell_angle_beta 90
_cell_angle_gamma 90
_cell_formula_units_Z 2
_cell_length_a 3.339
_cell_length_b 5.855
_cell_length_c 14.936
_cell_volume 291.996
_citation_journal_id_ASTM SSSCFJ
_cod_data_source_file Grippa_SSSCFJ_2003_1015.cif
_cod_data_source_block Nb1S2
_cod_original_cell_volume 291.9965
_cod_original_sg_symbol_Hall 'A 2 -2 (y,z,x)'
_cod_original_formula_sum 'Nb1 S2'
_cod_database_code 1533481

loop_
_symmetry_equiv_pos_as_xyz
x,y,z
-x,y,-z
x,y,-z
-x,y,z
x+1/2,y+1/2,z
-x+1/2,y+1/2,-z
x+1/2,y+1/2,-z
-x+1/2,y+1/2,z

loop_
_atom_site_label
_atom_site_type_symbol
_atom_site_fract_x
_atom_site_fract_y
_atom_site_fract_z
_atom_site_occupancy
_atom_site_U_iso_or_equiv
S1 S-2 0 0.267 0.6048 1 0.0
Nb1 Nb+4 0 -0.068 0.5 1 0.0
